data_4349587
loop_
_publ_author_name
'Andrade, Marta M.'
'Silva, Rafaela A. L.'
'Santos, Isabel C.'
'Lopes, Elsa B.'
'Raba\,ca, Sandra'
'Pereira, Laura C. J.'
'Coutinho, Joana T.'
'Telo, Jo\~ao P.'
'Rovira, Concepci\'o'
'Almeida, Manuel'
'Belo, Dulce'

_publ_section_title
;
 Gold and nickel alkyl substituted bis-thiophenedithiolene complexes:
 anionic and neutral forms
;
_journal_issue 2
_journal_name_full 'Inorganic Chemistry Frontiers'
_journal_page_first 270
_journal_paper_doi 10.1039/C6QI00447D
_journal_volume 4
_journal_year 2017
_chemical_formula_moiety 'C20 H28 Ni S6'
_chemical_formula_sum 'C20 H28 Ni S6'
_chemical_formula_weight 519.49
_space_group_IT_number 2
_space_group_name_Hall '-P 1'
_space_group_name_H-M_alt 'P -1'
_symmetry_cell_setting triclinic
_symmetry_space_group_name_H-M 'P -1'
_atom_sites_solution_hydrogens geom
_atom_sites_solution_primary direct
_atom_sites_solution_secondary difmap
_audit_creation_method SHELXL-97
_audit_update_record
;
2016-09-21 deposited with the CCDC.
2016-11-29 downloaded from the CCDC.
;
_cell_angle_alpha 97.787(2)
_cell_angle_beta 97.987(2)
_cell_angle_gamma 100.485(2)
_cell_formula_units_Z 1
_cell_length_a 5.6359(2)
_cell_length_b 8.3540(4)
_cell_length_c 12.3983(5)
_cell_measurement_reflns_used 2937
_cell_measurement_temperature 150(2)
_cell_measurement_theta_max 27.85
_cell_measurement_theta_min 2.51
_cell_volume 560.62(4)
_computing_cell_refinement 'Bruker SAINT'
_computing_data_collection 'Bruker APEX2'
_computing_data_reduction 'Bruker SAINT'
_computing_structure_refinement 'SHELXL-97 (Sheldrick, 2008)'
_computing_structure_solution 'SIR97 (Altomare et al, 1999)'
_diffrn_ambient_temperature 150(2)
_diffrn_measured_fraction_theta_full 0.992
_diffrn_measured_fraction_theta_max 0.992
_diffrn_measurement_device_type 'Bruker APEX-II CCD'
_diffrn_measurement_method '\f and \w scans'
_diffrn_radiation_monochromator graphite
_diffrn_radiation_source 'fine-focus sealed tube'
_diffrn_radiation_type MoK\a
_diffrn_radiation_wavelength 0.71073
_diffrn_reflns_av_R_equivalents 0.0284
_diffrn_reflns_av_sigmaI/netI 0.0349
_diffrn_reflns_limit_h_max 6
_diffrn_reflns_limit_h_min -6
_diffrn_reflns_limit_k_max 10
_diffrn_reflns_limit_k_min -10
_diffrn_reflns_limit_l_max 15
_diffrn_reflns_limit_l_min -14
_diffrn_reflns_number 5873
_diffrn_reflns_theta_full 25.67
_diffrn_reflns_theta_max 25.67
_diffrn_reflns_theta_min 3.25
_exptl_absorpt_coefficient_mu 1.429
_exptl_absorpt_correction_T_max 0.9720
_exptl_absorpt_correction_T_min 0.5988
_exptl_absorpt_correction_type multi-scan
_exptl_absorpt_process_details '(SADABS; Sheldrick, 2004)'
_exptl_crystal_colour black
_exptl_crystal_density_diffrn 1.539
_exptl_crystal_density_method 'not measured'
_exptl_crystal_description needle
_exptl_crystal_F_000 272
_exptl_crystal_size_max 0.40
_exptl_crystal_size_mid 0.03
_exptl_crystal_size_min 0.02
_refine_diff_density_max 0.417
_refine_diff_density_min -0.211
_refine_diff_density_rms 0.064
_refine_ls_extinction_method none
_refine_ls_goodness_of_fit_ref 1.024
_refine_ls_hydrogen_treatment constr
_refine_ls_matrix_type full
_refine_ls_number_parameters 128
_refine_ls_number_reflns 2107
_refine_ls_number_restraints 0
_refine_ls_restrained_S_all 1.024
_refine_ls_R_factor_all 0.0351
_refine_ls_R_factor_gt 0.0279
_refine_ls_shift/su_max 0.001
_refine_ls_shift/su_mean 0.000
_refine_ls_structure_factor_coef Fsqd
_refine_ls_weighting_details 'calc w=1/[\s^2^(Fo^2^)+(0.0302P)^2^+0.2631P] where P=(Fo^2^+2Fc^2^)/3'
_refine_ls_weighting_scheme calc
_refine_ls_wR_factor_gt 0.0644
_refine_ls_wR_factor_ref 0.0661
_reflns_number_gt 1830
_reflns_number_total 2107
_reflns_threshold_expression >2sigma(I)
_cod_data_source_file c6qi00447d2.cif
_cod_data_source_block compound_8
_cod_original_sg_symbol_H-M P-1
_cod_database_code 4349587

loop_
_symmetry_equiv_pos_as_xyz
'x, y, z'
'-x, -y, -z'

loop_
_atom_site_label
_atom_site_type_symbol
_atom_site_fract_x
_atom_site_fract_y
_atom_site_fract_z
_atom_site_U_iso_or_equiv
_atom_site_adp_type
_atom_site_occupancy
_atom_site_symmetry_multiplicity
_atom_site_calc_flag
_atom_site_refinement_flags
Ni1 Ni 0.0000 0.0000 0.0000 0.01687(12) Uani 1 2 d S
S1 S 0.20258(10) 0.03883(7) 0.16453(4) 0.01903(14) Uani 1 1 d .
S2 S 0.27367(10) 0.16691(7) -0.05561(4) 0.01941(14) Uani 1 1 d .
S3 S 0.73902(10) 0.39327(7) 0.07415(4) 0.01976(15) Uani 1 1 d .
C1 C 0.4824(4) 0.2396(3) 0.06104(18) 0.0169(5) Uani 1 1 d .
C2 C 0.4579(4) 0.1833(3) 0.16070(17) 0.0159(4) Uani 1 1 d .
C3 C 0.6562(4) 0.2646(3) 0.24914(17) 0.0164(5) Uani 1 1 d .
C4 C 0.8151(4) 0.3822(3) 0.21398(17) 0.0169(5) Uani 1 1 d .
C5 C 0.6833(4) 0.2265(3) 0.36525(17) 0.0186(5) Uani 1 1 d .
H5 H 0.8385 0.2994 0.4071 0.022 Uiso 1 1 calc R
C6 C 1.0284(4) 0.5091(3) 0.28247(18) 0.0197(5) Uani 1 1 d .
H6 H 1.1072 0.4554 0.3412 0.024 Uiso 1 1 calc R
C7 C 0.4754(4) 0.2678(3) 0.42493(19) 0.0251(5) Uani 1 1 d .
H7A H 0.4668 0.3838 0.4243 0.038 Uiso 1 1 calc R
H7C H 0.5070 0.2489 0.5014 0.038 Uiso 1 1 calc R
H7B H 0.3197 0.1971 0.3872 0.038 Uiso 1 1 calc R
C10 C 1.2227(4) 0.5709(3) 0.2152(2) 0.0250(5) Uani 1 1 d .
H10B H 1.3628 0.6440 0.2646 0.037 Uiso 1 1 calc R
H10A H 1.1535 0.6317 0.1606 0.037 Uiso 1 1 calc R
H10C H 1.2766 0.4766 0.1772 0.037 Uiso 1 1 calc R
C8 C 0.7100(4) 0.0479(3) 0.36906(19) 0.0239(5) Uani 1 1 d .
H8B H 0.7407 0.0314 0.4461 0.036 Uiso 1 1 calc R
H8A H 0.8474 0.0259 0.3329 0.036 Uiso 1 1 calc R
H8C H 0.5591 -0.0277 0.3306 0.036 Uiso 1 1 calc R
C9 C 0.9363(4) 0.6528(3) 0.33924(19) 0.0259(5) Uani 1 1 d .
H9B H 0.8248 0.6128 0.3883 0.039 Uiso 1 1 calc R
H9C H 0.8491 0.7037 0.2835 0.039 Uiso 1 1 calc R
H9A H 1.0754 0.7348 0.3826 0.039 Uiso 1 1 calc R

loop_
_atom_site_aniso_label
_atom_site_aniso_U_11
_atom_site_aniso_U_22
_atom_site_aniso_U_33
_atom_site_aniso_U_23
_atom_site_aniso_U_13
_atom_site_aniso_U_12
Ni1 0.0194(2) 0.0155(2) 0.0141(2) 0.00200(16) 0.00173(15) 0.00038(16)
S1 0.0210(3) 0.0185(3) 0.0155(3) 0.0042(2) 0.0020(2) -0.0014(2)
S2 0.0228(3) 0.0199(3) 0.0136(3) 0.0037(2) 0.0019(2) -0.0004(2)
S3 0.0222(3) 0.0193(3) 0.0167(3) 0.0057(2) 0.0037(2) -0.0010(2)
C1 0.0181(11) 0.0155(11) 0.0171(11) 0.0020(9) 0.0034(8) 0.0038(9)
C2 0.0178(11) 0.0144(11) 0.0161(11) 0.0019(9) 0.0041(8) 0.0040(9)
C3 0.0170(11) 0.0152(11) 0.0174(11) 0.0027(9) 0.0032(8) 0.0039(9)
C4 0.0189(12) 0.0164(11) 0.0159(11) 0.0028(9) 0.0026(8) 0.0052(9)
C5 0.0195(12) 0.0181(11) 0.0167(11) 0.0037(9) -0.0001(9) 0.0017(9)
C6 0.0181(12) 0.0184(11) 0.0209(12) 0.0059(9) -0.0023(9) 0.0021(9)
C7 0.0294(13) 0.0307(14) 0.0172(12) 0.0046(10) 0.0058(10) 0.0098(11)
C10 0.0230(13) 0.0219(12) 0.0292(13) 0.0040(10) 0.0062(10) 0.0015(10)
C8 0.0294(13) 0.0217(12) 0.0220(12) 0.0090(10) 0.0037(10) 0.0055(10)
C9 0.0258(13) 0.0246(13) 0.0212(12) -0.0047(10) 0.0000(10) -0.0016(10)

loop_
_atom_type_symbol
_atom_type_description
_atom_type_scat_dispersion_real
_atom_type_scat_dispersion_imag
_atom_type_scat_source
C C 0.0033 0.0016 'International Tables Vol C Tables 4.2.6.8 and 6.1.1.4'
H H 0.0000 0.0000 'International Tables Vol C Tables 4.2.6.8 and 6.1.1.4'
S S 0.1246 0.1234 'International Tables Vol C Tables 4.2.6.8 and 6.1.1.4'
Ni Ni 0.3393 1.1124 'International Tables Vol C Tables 4.2.6.8 and 6.1.1.4'

loop_
_geom_angle_atom_site_label_1
_geom_angle_atom_site_label_2
_geom_angle_atom_site_label_3
_geom_angle
_geom_angle_site_symmetry_1
_geom_angle_site_symmetry_3
S2 Ni1 S2 180.00(3) . 2
S2 Ni1 S1 86.79(2) . 2
S2 Ni1 S1 93.21(2) 2 2
S2 Ni1 S1 93.21(2) . .
S2 Ni1 S1 86.79(2) 2 .
S1 Ni1 S1 180.000(15) 2 .
C2 S1 Ni1 103.69(7) . .
C1 S2 Ni1 102.45(8) . .
C1 S3 C4 90.95(10) . .
C2 C1 S2 122.49(17) . .
C2 C1 S3 111.88(16) . .
S2 C1 S3 125.59(13) . .
C1 C2 C3 112.68(19) . .
C1 C2 S1 118.07(17) . .
C3 C2 S1 129.20(17) . .
C4 C3 C2 110.92(19) . .
C4 C3 C5 124.27(19) . .
C2 C3 C5 124.80(19) . .
C3 C4 C6 128.11(19) . .
C3 C4 S3 113.51(16) . .
C6 C4 S3 118.15(16) . .
C3 C5 C8 112.29(18) . .
C3 C5 C7 112.40(18) . .
C8 C5 C7 111.02(19) . .
C3 C5 H5 106.9 . .
C8 C5 H5 106.9 . .
C7 C5 H5 106.9 . .
C4 C6 C9 110.01(18) . .
C4 C6 C10 112.95(19) . .
C9 C6 C10 110.40(19) . .
C4 C6 H6 107.8 . .
C9 C6 H6 107.8 . .
C10 C6 H6 107.8 . .
C5 C7 H7A 109.5 . .
C5 C7 H7C 109.5 . .
H7A C7 H7C 109.5 . .
C5 C7 H7B 109.5 . .
H7A C7 H7B 109.5 . .
H7C C7 H7B 109.5 . .
C6 C10 H10B 109.5 . .
C6 C10 H10A 109.5 . .
H10B C10 H10A 109.5 . .
C6 C10 H10C 109.5 . .
H10B C10 H10C 109.5 . .
H10A C10 H10C 109.5 . .
C5 C8 H8B 109.5 . .
C5 C8 H8A 109.5 . .
H8B C8 H8A 109.5 . .
C5 C8 H8C 109.5 . .
H8B C8 H8C 109.5 . .
H8A C8 H8C 109.5 . .
C6 C9 H9B 109.5 . .
C6 C9 H9C 109.5 . .
H9B C9 H9C 109.5 . .
C6 C9 H9A 109.5 . .
H9B C9 H9A 109.5 . .
H9C C9 H9A 109.5 . .

loop_
_geom_bond_atom_site_label_1
_geom_bond_atom_site_label_2
_geom_bond_distance
_geom_bond_site_symmetry_2
Ni1 S2 2.1382(5) .
Ni1 S2 2.1382(5) 2
Ni1 S1 2.1468(5) 2
Ni1 S1 2.1468(5) .
S1 C2 1.712(2) .
S2 C1 1.695(2) .
S3 C1 1.723(2) .
S3 C4 1.746(2) .
C1 C2 1.396(3) .
C2 C3 1.447(3) .
C3 C4 1.364(3) .
C3 C5 1.509(3) .
C4 C6 1.516(3) .
C5 C8 1.533(3) .
C5 C7 1.535(3) .
C5 H5 1.0000 .
C6 C9 1.519(3) .
C6 C10 1.525(3) .
C6 H6 1.0000 .
C7 H7A 0.9800 .
C7 H7C 0.9800 .
C7 H7B 0.9800 .
C10 H10B 0.9800 .
C10 H10A 0.9800 .
C10 H10C 0.9800 .
C8 H8B 0.9800 .
C8 H8A 0.9800 .
C8 H8C 0.9800 .
C9 H9B 0.9800 .
C9 H9C 0.9800 .
C9 H9A 0.9800 .
